data_7238415
loop_
_publ_author_name
'Grudniewska, Aleksandra'
'Dancewicz, Katarzyna'
'Bia\/lo\'nska, Agata'
'Ciunik, Zbigniew'
'Gabry\'s, Beata'
'Wawrze\'nczyk, Czes\/law'

_publ_section_title
;
 Synthesis of piperitone-derived halogenated lactones and their effect on
 aphid probing, feeding, and settling behavior
;
_journal_issue 3
_journal_name_full 'RSC Advances'
_journal_page_first 498
_journal_paper_doi 10.1039/c1ra00270h
_journal_volume 1
_journal_year 2011
_chemical_formula_moiety 'C12 H19 I O2'
_chemical_formula_sum 'C12 H19 I O2'
_chemical_formula_weight 322.17
_chemical_name_systematic
;
(+/-)-<i>c</i>-5-iodo-<i>c</i>-4-isopropyl-<i>r</i>
-1-methyl-7-oxa-<i>cis</i>-bicyclo[4.3.0]nonan-8-one
;
_space_group_IT_number 14
_space_group_name_Hall '-P 2ybc'
_space_group_name_H-M_alt 'P 1 21/c 1'
_symmetry_cell_setting monoclinic
_symmetry_space_group_name_Hall '-P 2ybc'
_symmetry_space_group_name_H-M 'P 1 21/c 1'
_atom_sites_solution_hydrogens geom
_atom_sites_solution_primary direct
_atom_sites_solution_secondary difmap
_audit_creation_method SHELXL-97
_cell_angle_alpha 90.00
_cell_angle_beta 97.60(3)
_cell_angle_gamma 90.00
_cell_formula_units_Z 4
_cell_length_a 17.517(3)
_cell_length_b 10.774(2)
_cell_length_c 6.906(2)
_cell_measurement_reflns_used 1264
_cell_measurement_temperature 100(2)
_cell_measurement_theta_max 27
_cell_measurement_theta_min 3.01
_cell_volume 1291.9(5)
_computing_cell_refinement
;
CrysAlis RED, Oxford Diffraction Ltd.,
Version 1.171.33.52 (release 06-11-2009 CrysAlis171 .NET)
(compiled Nov 6 2009,16:24:50)
;
_computing_data_collection
;
CrysAlis CCD, Oxford Diffraction Ltd.,
Version 1.171.33.52 (release 06-11-2009 CrysAlis171 .NET)
(compiled Nov 6 2009,16:24:50)
;
_computing_data_reduction
;
CrysAlis RED, Oxford Diffraction Ltd.,
Version 1.171.33.52 (release 06-11-2009 CrysAlis171 .NET)
(compiled Nov 6 2009,16:24:50)
;
_computing_structure_refinement
;
SHELXL-97 (Sheldrick, G. M. (2008). <i>Acta Cryst.</i> <b>A64</b>, 112-122.)
;
_computing_structure_solution
;
SHELXS-97 (Sheldrick, G. M. (2008). <i>Acta Cryst.</i> <b>A64</b>, 112-122.)
;
_diffrn_ambient_temperature 100(2)
_diffrn_measured_fraction_theta_full 0.992
_diffrn_measured_fraction_theta_max 0.992
_diffrn_measurement_device_type 'Kuma KM4CCD'
_diffrn_measurement_method '\w scan'
_diffrn_radiation_monochromator graphite
_diffrn_radiation_source 'fine-focus sealed tube'
_diffrn_radiation_type MoK\a
_diffrn_radiation_wavelength 0.71073
_diffrn_reflns_av_R_equivalents 0.1144
_diffrn_reflns_av_sigmaI/netI 0.0659
_diffrn_reflns_limit_h_max 22
_diffrn_reflns_limit_h_min -22
_diffrn_reflns_limit_k_max 13
_diffrn_reflns_limit_k_min -12
_diffrn_reflns_limit_l_max 8
_diffrn_reflns_limit_l_min -8
_diffrn_reflns_number 8922
_diffrn_reflns_theta_full 27.00
_diffrn_reflns_theta_max 27.00
_diffrn_reflns_theta_min 3.01
_diffrn_standards_number 0
_exptl_absorpt_coefficient_mu 2.460
_exptl_absorpt_correction_type none
_exptl_crystal_colour colourless
_exptl_crystal_density_diffrn 1.656
_exptl_crystal_density_method 'not measured'
_exptl_crystal_description block
_exptl_crystal_F_000 640
_exptl_crystal_size_max 0.30
_exptl_crystal_size_mid 0.30
_exptl_crystal_size_min 0.30
_refine_diff_density_max 2.281
_refine_diff_density_min -1.585
_refine_diff_density_rms 0.165
_refine_ls_extinction_method none
_refine_ls_goodness_of_fit_ref 1.012
_refine_ls_hydrogen_treatment constr
_refine_ls_matrix_type full
_refine_ls_number_parameters 136
_refine_ls_number_reflns 2801
_refine_ls_number_restraints 0
_refine_ls_restrained_S_all 1.012
_refine_ls_R_factor_all 0.0435
_refine_ls_R_factor_gt 0.0390
_refine_ls_shift/su_max 0.001
_refine_ls_shift/su_mean 0.000
_refine_ls_structure_factor_coef Fsqd
_refine_ls_weighting_details 'calc w=1/[\s^2^(Fo^2^)+(0.0695P)^2^+0.0000P] where P=(Fo^2^+2Fc^2^)/3'
_refine_ls_weighting_scheme calc
_refine_ls_wR_factor_gt 0.1035
_refine_ls_wR_factor_ref 0.1058
_reflns_number_gt 2465
_reflns_number_total 2801
_reflns_threshold_expression >2sigma(I)
_cod_data_source_file c1ra00270h.txt
_cod_data_source_block (+/-)-9c
_cod_depositor_comments
;
The following automatic conversions were performed:

data item '_exptl_absorpt_correction_type' value 'NONE' was changed
to 'none' in accordance with the
/home/saulius/struct/COD-crude-data/automatic-downloads/DataCite-retrospective/RSC/depositions/lib/dictionaries/cif_core.dic
dictionary named 'cif_core.dic' version 2.4.2 last updated on
2011-04-26.

Automatic conversion script
Id: cif_fix_values 6909 2019-04-08 15:41:33Z antanas 
;
_cod_original_sg_symbol_H-M 'P 21/c'
_cod_database_code 7238415

loop_
_symmetry_equiv_pos_as_xyz
'x, y, z'
'-x, y+1/2, -z+1/2'
'-x, -y, -z'
'x, -y-1/2, z-1/2'

loop_
_atom_site_label
_atom_site_type_symbol
_atom_site_fract_x
_atom_site_fract_y
_atom_site_fract_z
_atom_site_U_iso_or_equiv
_atom_site_adp_type
_atom_site_occupancy
_atom_site_symmetry_multiplicity
_atom_site_calc_flag
_atom_site_refinement_flags
I I 0.326636(12) 0.429463(19) 0.18624(3) 0.02130(12) Uani 1 1 d .
C6 C 0.19732(18) 0.3964(3) -0.1448(5) 0.0150(6) Uani 1 1 d .
H6E H 0.1866 0.3340 -0.0448 0.018 Uiso 1 1 calc R
C5 C 0.2834(2) 0.4200(3) -0.1270(5) 0.0139(7) Uani 1 1 d .
H5E H 0.3075 0.3458 -0.1815 0.017 Uiso 1 1 calc R
C4 C 0.30642(17) 0.5337(3) -0.2376(5) 0.0137(6) Uani 1 1 d .
H4A H 0.2910 0.5154 -0.3793 0.016 Uiso 1 1 calc R
C3 C 0.25793(18) 0.6459(3) -0.1905(5) 0.0168(6) Uani 1 1 d .
H3A H 0.2680 0.6640 -0.0489 0.020 Uiso 1 1 calc R
H3E H 0.2731 0.7196 -0.2620 0.020 Uiso 1 1 calc R
C2 C 0.17195(18) 0.6205(3) -0.2482(6) 0.0178(6) Uani 1 1 d .
H2A H 0.1621 0.6044 -0.3905 0.021 Uiso 1 1 calc R
H2E H 0.1424 0.6954 -0.2209 0.021 Uiso 1 1 calc R
C1 C 0.14259(18) 0.5088(3) -0.1385(5) 0.0164(7) Uani 1 1 d .
C9 C 0.06962(19) 0.4553(3) -0.2574(6) 0.0198(7) Uani 1 1 d .
H9A H 0.0387 0.4079 -0.1727 0.024 Uiso 1 1 calc R
H9B H 0.0373 0.5221 -0.3238 0.024 Uiso 1 1 calc R
C8 C 0.10037(18) 0.3714(3) -0.4036(5) 0.0190(7) Uani 1 1 d .
O8 O 0.06829(14) 0.3299(2) -0.5549(4) 0.0259(6) Uani 1 1 d .
O7 O 0.17549(12) 0.3447(2) -0.3413(3) 0.0175(5) Uani 1 1 d .
C11 C 0.39419(19) 0.5583(3) -0.2131(5) 0.0159(7) Uani 1 1 d .
H11 H 0.4105 0.5854 -0.0753 0.019 Uiso 1 1 calc R
C12 C 0.4151(2) 0.6617(3) -0.3488(5) 0.0231(7) Uani 1 1 d .
H12A H 0.4710 0.6747 -0.3289 0.035 Uiso 1 1 calc R
H12B H 0.3890 0.7386 -0.3196 0.035 Uiso 1 1 calc R
H12C H 0.3987 0.6378 -0.4849 0.035 Uiso 1 1 calc R
C13 C 0.4395(2) 0.4404(3) -0.2491(6) 0.0221(8) Uani 1 1 d .
H13A H 0.4947 0.4592 -0.2320 0.033 Uiso 1 1 calc R
H13B H 0.4236 0.4108 -0.3825 0.033 Uiso 1 1 calc R
H13C H 0.4290 0.3761 -0.1558 0.033 Uiso 1 1 calc R
C10 C 0.1284(2) 0.5443(4) 0.0688(6) 0.0254(8) Uani 1 1 d .
H10A H 0.1102 0.4714 0.1342 0.038 Uiso 1 1 calc R
H10B H 0.0894 0.6100 0.0621 0.038 Uiso 1 1 calc R
H10C H 0.1765 0.5741 0.1427 0.038 Uiso 1 1 calc R

loop_
_atom_site_aniso_label
_atom_site_aniso_U_11
_atom_site_aniso_U_22
_atom_site_aniso_U_33
_atom_site_aniso_U_23
_atom_site_aniso_U_13
_atom_site_aniso_U_12
I 0.02812(17) 0.02004(17) 0.01404(18) 0.00494(7) -0.00356(11) -0.00707(8)
C6 0.0192(15) 0.0124(14) 0.0127(16) -0.0013(12) -0.0005(13) 0.0001(13)
C5 0.0188(15) 0.0129(15) 0.0088(16) -0.0017(11) -0.0022(12) -0.0003(11)
C4 0.0184(15) 0.0133(14) 0.0093(15) 0.0019(12) 0.0011(12) 0.0011(12)
C3 0.0204(15) 0.0106(14) 0.0198(17) 0.0014(12) 0.0044(13) -0.0016(12)
C2 0.0188(15) 0.0115(15) 0.0235(17) 0.0037(14) 0.0045(13) 0.0030(12)
C1 0.0179(15) 0.0135(15) 0.0185(18) -0.0011(12) 0.0044(13) -0.0003(12)
C9 0.0176(16) 0.0187(15) 0.023(2) -0.0011(15) 0.0024(14) 0.0047(13)
C8 0.0194(15) 0.0129(15) 0.0239(19) 0.0005(13) -0.0002(14) 0.0017(12)
O8 0.0259(12) 0.0236(13) 0.0254(14) -0.0059(11) -0.0073(11) 0.0011(10)
O7 0.0178(11) 0.0149(11) 0.0185(12) -0.0059(9) -0.0017(9) 0.0033(9)
C11 0.0174(15) 0.0155(15) 0.0153(17) -0.0020(12) 0.0033(13) -0.0008(12)
C12 0.0257(17) 0.0234(17) 0.0213(18) 0.0001(14) 0.0069(14) -0.0033(14)
C13 0.0164(15) 0.0221(18) 0.027(2) -0.0036(14) 0.0009(14) 0.0021(13)
C10 0.0272(18) 0.0253(18) 0.026(2) -0.0081(16) 0.0118(16) -0.0024(15)

loop_
_atom_type_symbol
_atom_type_description
_atom_type_scat_dispersion_real
_atom_type_scat_dispersion_imag
_atom_type_scat_source
C C 0.0033 0.0016 'International Tables Vol C Tables 4.2.6.8 and 6.1.1.4'
H H 0.0000 0.0000 'International Tables Vol C Tables 4.2.6.8 and 6.1.1.4'
O O 0.0106 0.0060 'International Tables Vol C Tables 4.2.6.8 and 6.1.1.4'
I I -0.4742 1.8119 'International Tables Vol C Tables 4.2.6.8 and 6.1.1.4'

loop_
_geom_angle_atom_site_label_1
_geom_angle_atom_site_label_2
_geom_angle_atom_site_label_3
_geom_angle
O7 C6 C5 105.8(3)
O7 C6 C1 103.7(2)
C5 C6 C1 118.6(3)
O7 C6 H6E 109.4
C5 C6 H6E 109.4
C1 C6 H6E 109.4
C6 C5 C4 114.8(3)
C6 C5 I 107.3(2)
C4 C5 I 112.1(2)
C6 C5 H5E 107.5
C4 C5 H5E 107.5
I C5 H5E 107.5
C5 C4 C3 109.6(3)
C5 C4 C11 114.1(3)
C3 C4 C11 114.3(3)
C5 C4 H4A 106.1
C3 C4 H4A 106.1
C11 C4 H4A 106.1
C2 C3 C4 110.9(3)
C2 C3 H3A 109.5
C4 C3 H3A 109.5
C2 C3 H3E 109.5
C4 C3 H3E 109.5
H3A C3 H3E 108.0
C3 C2 C1 113.0(3)
C3 C2 H2A 109.0
C1 C2 H2A 109.0
C3 C2 H2E 109.0
C1 C2 H2E 109.0
H2A C2 H2E 107.8
C10 C1 C9 111.5(3)
C10 C1 C2 111.7(3)
C9 C1 C2 109.7(3)
C10 C1 C6 113.5(3)
C9 C1 C6 99.5(3)
C2 C1 C6 110.3(3)
C8 C9 C1 103.7(3)
C8 C9 H9A 111.0
C1 C9 H9A 111.0
C8 C9 H9B 111.0
C1 C9 H9B 111.0
H9A C9 H9B 109.0
O8 C8 O7 121.1(3)
O8 C8 C9 129.6(3)
O7 C8 C9 109.4(3)
C8 O7 C6 109.5(2)
C12 C11 C13 109.4(3)
C12 C11 C4 111.9(3)
C13 C11 C4 111.6(3)
C12 C11 H11 108.0
C13 C11 H11 108.0
C4 C11 H11 108.0
C11 C12 H12A 109.5
C11 C12 H12B 109.5
H12A C12 H12B 109.5
C11 C12 H12C 109.5
H12A C12 H12C 109.5
H12B C12 H12C 109.5
C11 C13 H13A 109.5
C11 C13 H13B 109.5
H13A C13 H13B 109.5
C11 C13 H13C 109.5
H13A C13 H13C 109.5
H13B C13 H13C 109.5
C1 C10 H10A 109.5
C1 C10 H10B 109.5
H10A C10 H10B 109.5
C1 C10 H10C 109.5
H10A C10 H10C 109.5
H10B C10 H10C 109.5

loop_
_geom_bond_atom_site_label_1
_geom_bond_atom_site_label_2
_geom_bond_distance
I C5 2.198(4)
C6 O7 1.470(4)
C6 C5 1.517(5)
C6 C1 1.549(4)
C6 H6E 1.0000
C5 C4 1.526(4)
C5 H5E 1.0000
C4 C3 1.537(4)
C4 C11 1.547(4)
C4 H4A 1.0000
C3 C2 1.531(4)
C3 H3A 0.9900
C3 H3E 0.9900
C2 C1 1.546(5)
C2 H2A 0.9900
C2 H2E 0.9900
C1 C10 1.533(5)
C1 C9 1.537(5)
C9 C8 1.507(5)
C9 H9A 0.9900
C9 H9B 0.9900
C8 O8 1.205(4)
C8 O7 1.360(4)
C11 C12 1.531(5)
C11 C13 1.535(4)
C11 H11 1.0000
C12 H12A 0.9800
C12 H12B 0.9800
C12 H12C 0.9800
C13 H13A 0.9800
C13 H13B 0.9800
C13 H13C 0.9800
C10 H10A 0.9800
C10 H10B 0.9800
C10 H10C 0.9800

loop_
_geom_torsion_atom_site_label_1
_geom_torsion_atom_site_label_2
_geom_torsion_atom_site_label_3
_geom_torsion_atom_site_label_4
_geom_torsion
O7 C6 C5 C4 75.5(3)
C1 C6 C5 C4 -40.2(4)
O7 C6 C5 I -159.20(18)
C1 C6 C5 I 85.0(3)
C6 C5 C4 C3 48.8(4)
I C5 C4 C3 -73.9(3)
C6 C5 C4 C11 178.4(3)
I C5 C4 C11 55.7(3)
C5 C4 C3 C2 -59.3(4)
C11 C4 C3 C2 171.2(3)
C4 C3 C2 C1 60.8(4)
C3 C2 C1 C10 79.4(4)
C3 C2 C1 C9 -156.4(3)
C3 C2 C1 C6 -47.8(4)
O7 C6 C1 C10 155.0(3)
C5 C6 C1 C10 -88.1(4)
O7 C6 C1 C9 36.4(3)
C5 C6 C1 C9 153.3(3)
O7 C6 C1 C2 -78.8(3)
C5 C6 C1 C2 38.1(4)
C10 C1 C9 C8 -152.9(3)
C2 C1 C9 C8 82.9(3)
C6 C1 C9 C8 -32.9(3)
C1 C9 C8 O8 -161.6(4)
C1 C9 C8 O7 18.4(4)
O8 C8 O7 C6 -174.2(3)
C9 C8 O7 C6 5.8(3)
C5 C6 O7 C8 -153.0(3)
C1 C6 O7 C8 -27.5(3)
C5 C4 C11 C12 172.0(3)
C3 C4 C11 C12 -60.8(4)
C5 C4 C11 C13 49.1(4)
C3 C4 C11 C13 176.3(3)
